data_4308309
loop_
_publ_author_name
'Haim Weissman'
'Elijah Shirman'
'Tal Ben-Moshe'
'Revital Cohen'
'Gregory Leitus'
'Linda J. W. Shimon'
'Boris Rybtchinski'

_publ_section_title
;
Palladium Complexes of Perylene Diimides: Strong Fluorescence Despite
Direct Attachment of Late Transition Metals to Organic Dyes
;
_journal_name_full 'Inorganic Chemistry'
_journal_page_first 4790
_journal_page_last 4792
_journal_paper_doi 10.1021/ic700539b
_journal_volume 46
_journal_year 2007
_chemical_formula_sum 'C118 H104 Br2 N2 O4 P4 Pd2'
_chemical_formula_weight 2110.53
_chemical_name_systematic
; 
 ? 
;
_space_group_IT_number 14
_symmetry_cell_setting monoclinic
_symmetry_space_group_name_Hall '-P 2ybc'
_symmetry_space_group_name_H-M 'P 1 21/c 1'
_atom_sites_solution_hydrogens geom
_atom_sites_solution_primary direct
_atom_sites_solution_secondary difmap
_audit_creation_method SHELXL-97
_cell_angle_alpha 90.00
_cell_angle_beta 96.61(3)
_cell_angle_gamma 90.00
_cell_formula_units_Z 2
_cell_length_a 13.843(3)
_cell_length_b 18.538(4)
_cell_length_c 18.911(4)
_cell_measurement_reflns_used 10843
_cell_measurement_temperature 120(2)
_cell_measurement_theta_max 27.48
_cell_measurement_theta_min 1.00
_cell_volume 4820.7(18)
_computing_cell_refinement HKL
_computing_data_collection 'Collect package (Bruker Nonius)'
_computing_data_reduction HKL
_computing_molecular_graphics 'Bruker SHELXTL'
_computing_publication_material 'Bruker SHELXTL'
_computing_structure_refinement 'SHELXL-97 (Sheldrick, 1997)'
_computing_structure_solution 'SHELXS-97 (Sheldrick, 1990)'
_diffrn_ambient_temperature 120(2)
_diffrn_measured_fraction_theta_full 0.995
_diffrn_measured_fraction_theta_max 0.995
_diffrn_measurement_device_type 'Nonius KappaCCD'
_diffrn_measurement_method 'phi and omega scans'
_diffrn_radiation_monochromator graphite
_diffrn_radiation_source 'fine-focus sealed tube'
_diffrn_radiation_type MoK\a
_diffrn_radiation_wavelength 0.71073
_diffrn_reflns_av_R_equivalents 0.0630
_diffrn_reflns_av_sigmaI/netI 0.0532
_diffrn_reflns_limit_h_max 17
_diffrn_reflns_limit_h_min -17
_diffrn_reflns_limit_k_max 24
_diffrn_reflns_limit_k_min 0
_diffrn_reflns_limit_l_max 24
_diffrn_reflns_limit_l_min 0
_diffrn_reflns_number 10976
_diffrn_reflns_theta_full 27.46
_diffrn_reflns_theta_max 27.46
_diffrn_reflns_theta_min 1.54
_exptl_absorpt_coefficient_mu 1.326
_exptl_absorpt_correction_T_max 0.7774
_exptl_absorpt_correction_T_min 0.6919
_exptl_absorpt_correction_type empirical
_exptl_crystal_colour red
_exptl_crystal_density_diffrn 1.454
_exptl_crystal_density_method 'not measured'
_exptl_crystal_description prism
_exptl_crystal_F_000 2160
_exptl_crystal_size_max 0.30
_exptl_crystal_size_mid 0.30
_exptl_crystal_size_min 0.20
_refine_diff_density_max 0.870
_refine_diff_density_min -0.523
_refine_diff_density_rms 0.084
_refine_ls_extinction_method none
_refine_ls_goodness_of_fit_ref 1.031
_refine_ls_hydrogen_treatment riding
_refine_ls_matrix_type full
_refine_ls_number_parameters 614
_refine_ls_number_reflns 10976
_refine_ls_number_restraints 0
_refine_ls_restrained_S_all 1.031
_refine_ls_R_factor_all 0.0756
_refine_ls_R_factor_gt 0.0454
_refine_ls_shift/su_max 0.004
_refine_ls_shift/su_mean 0.000
_refine_ls_structure_factor_coef Fsqd
_refine_ls_weighting_details 'calc w=1/[\s^2^(Fo^2^)+(0.0530P)^2^+2.1151P] where P=(Fo^2^+2Fc^2^)/3'
_refine_ls_weighting_scheme calc
_refine_ls_wR_factor_gt 0.1001
_refine_ls_wR_factor_ref 0.1088
_reflns_number_gt 7823
_reflns_number_total 10976
_reflns_threshold_expression >2sigma(I)
_cod_data_source_file ic700539b-file001_2.cif
_cod_data_source_block complex2
_cod_depositor_comments
;
The following automatic conversions were performed:
'_symmetry_cell_setting' value 'Monoclinic' changed to 'monoclinic'
according to '/home/saulius/struct/CIF-dictionaries/cif_core.dic'
dictionary named 'cif_core.dic' version 2.4.1 from 2010-06-29.

Automatic conversion script
Id: cif_fix_enum 1527 2010-12-29 10:47:43Z saulius 
;
_cod_original_cell_volume 4820.7(17)
_cod_database_code 4308309

loop_
_symmetry_equiv_pos_as_xyz
'x, y, z'
'-x, y+1/2, -z+1/2'
'-x, -y, -z'
'x, -y-1/2, z-1/2'

loop_
_atom_site_label
_atom_site_type_symbol
_atom_site_fract_x
_atom_site_fract_y
_atom_site_fract_z
_atom_site_U_iso_or_equiv
_atom_site_adp_type
_atom_site_occupancy
_atom_site_symmetry_multiplicity
_atom_site_calc_flag
_atom_site_refinement_flags
_atom_site_disorder_assembly
_atom_site_disorder_group
Pd Pd 0.420313(17) 0.720939(12) 0.435050(12) 0.02742(8) Uani 1 1 d . . .
Br Br 0.51733(3) 0.787691(18) 0.533723(17) 0.03967(10) Uani 1 1 d . . .
P1 P 0.43820(6) 0.80208(4) 0.34298(4) 0.03085(18) Uani 1 1 d . . .
P2 P 0.31638(6) 0.66296(4) 0.35400(4) 0.03071(18) Uani 1 1 d . . .
O1 O 0.19307(17) 0.66469(14) 0.64473(13) 0.0474(6) Uani 1 1 d . . .
O2 O 0.19482(18) 0.42489(16) 0.69717(13) 0.0513(7) Uani 1 1 d . . .
N N 0.19883(19) 0.54652(18) 0.67778(13) 0.0408(7) Uani 1 1 d . C .
C1 C 0.3488(2) 0.77667(18) 0.26700(16) 0.0372(8) Uani 1 1 d . . .
H1A H 0.2856 0.8000 0.2719 0.045 Uiso 1 1 calc R . .
H1B H 0.3715 0.7936 0.2221 0.045 Uiso 1 1 calc R . .
C2 C 0.3361(3) 0.69475(19) 0.26461(17) 0.0409(8) Uani 1 1 d . . .
H2A H 0.3948 0.6717 0.2495 0.049 Uiso 1 1 calc R . .
H2B H 0.2797 0.6817 0.2299 0.049 Uiso 1 1 calc R . .
C3 C 0.5577(2) 0.78771(16) 0.31334(17) 0.0329(7) Uani 1 1 d . . .
C4 C 0.6387(2) 0.80602(19) 0.36050(18) 0.0379(8) Uani 1 1 d . . .
H4 H 0.6301 0.8257 0.4057 0.045 Uiso 1 1 calc R . .
C5 C 0.7316(3) 0.7959(2) 0.3421(2) 0.0454(9) Uani 1 1 d . . .
H5 H 0.7862 0.8099 0.3742 0.054 Uiso 1 1 calc R . .
C6 C 0.7456(3) 0.76508(19) 0.2768(2) 0.0451(9) Uani 1 1 d . . .
H6 H 0.8095 0.7573 0.2646 0.054 Uiso 1 1 calc R . .
C7 C 0.6663(3) 0.74618(19) 0.23015(19) 0.0417(8) Uani 1 1 d . . .
H7 H 0.6756 0.7251 0.1857 0.050 Uiso 1 1 calc R . .
C8 C 0.5721(3) 0.75761(18) 0.24733(18) 0.0382(8) Uani 1 1 d . . .
H8 H 0.5178 0.7450 0.2143 0.046 Uiso 1 1 calc R . .
C9 C 0.4264(2) 0.89943(17) 0.34901(17) 0.0339(7) Uani 1 1 d . . .
C10 C 0.4346(2) 0.94267(18) 0.28946(17) 0.0388(8) Uani 1 1 d . . .
H10 H 0.4466 0.9212 0.2457 0.047 Uiso 1 1 calc R . .
C11 C 0.4252(3) 1.01688(19) 0.29416(19) 0.0441(9) Uani 1 1 d . . .
H11 H 0.4310 1.0461 0.2536 0.053 Uiso 1 1 calc R . .
C12 C 0.4075(3) 1.0487(2) 0.35743(19) 0.0465(9) Uani 1 1 d . . .
H12 H 0.4016 1.0997 0.3605 0.056 Uiso 1 1 calc R . .
C13 C 0.3986(3) 1.0066(2) 0.4158(2) 0.0513(10) Uani 1 1 d . . .
H13 H 0.3860 1.0286 0.4592 0.062 Uiso 1 1 calc R . .
C14 C 0.4076(3) 0.93143(18) 0.41232(18) 0.0413(8) Uani 1 1 d . . .
H14 H 0.4010 0.9026 0.4530 0.050 Uiso 1 1 calc R . .
C15 C 0.1906(2) 0.68726(18) 0.36389(17) 0.0345(7) Uani 1 1 d . . .
C16 C 0.1704(3) 0.73534(18) 0.41625(18) 0.0399(8) Uani 1 1 d . . .
H16 H 0.2221 0.7577 0.4458 0.048 Uiso 1 1 calc R . .
C17 C 0.0742(3) 0.7510(2) 0.4257(2) 0.0495(9) Uani 1 1 d . . .
H17 H 0.0601 0.7835 0.4619 0.059 Uiso 1 1 calc R . .
C18 C -0.0004(3) 0.7188(2) 0.3820(2) 0.0518(10) Uani 1 1 d . . .
H18 H -0.0659 0.7291 0.3887 0.062 Uiso 1 1 calc R . .
C19 C 0.0189(3) 0.6723(2) 0.3290(2) 0.0506(10) Uani 1 1 d . . .
H19 H -0.0330 0.6514 0.2986 0.061 Uiso 1 1 calc R . .
C20 C 0.1138(3) 0.65593(19) 0.32008(19) 0.0413(8) Uani 1 1 d . . .
H20 H 0.1271 0.6231 0.2839 0.050 Uiso 1 1 calc R . .
C21 C 0.3128(2) 0.56505(17) 0.34804(17) 0.0352(7) Uani 1 1 d . . .
C22 C 0.2744(3) 0.52808(18) 0.40109(18) 0.0407(8) Uani 1 1 d . . .
H22 H 0.2459 0.5539 0.4368 0.049 Uiso 1 1 calc R . .
C23 C 0.2768(3) 0.4526(2) 0.4032(2) 0.0475(9) Uani 1 1 d . . .
H23 H 0.2509 0.4273 0.4404 0.057 Uiso 1 1 calc R . .
C24 C 0.3164(3) 0.4159(2) 0.3515(2) 0.0583(11) Uani 1 1 d . . .
H24 H 0.3201 0.3647 0.3536 0.070 Uiso 1 1 calc R . .
C25 C 0.3508(3) 0.4516(2) 0.2966(3) 0.0690(13) Uani 1 1 d . . .
H25 H 0.3750 0.4252 0.2593 0.083 Uiso 1 1 calc R . .
C26 C 0.3508(3) 0.5262(2) 0.2950(2) 0.0601(11) Uani 1 1 d . . .
H26 H 0.3768 0.5509 0.2574 0.072 Uiso 1 1 calc R . .
C27 C 0.4585(2) 0.57212(16) 0.50638(14) 0.0252(6) Uani 1 1 d . . .
C28 C 0.4079(2) 0.63839(16) 0.50583(15) 0.0277(6) Uani 1 1 d . . .
C29 C 0.3385(2) 0.64796(17) 0.55366(15) 0.0310(7) Uani 1 1 d . . .
H29 H 0.3103 0.6943 0.5576 0.037 Uiso 1 1 calc R . .
C30 C 0.3099(2) 0.59258(18) 0.59507(15) 0.0314(7) Uani 1 1 d . . .
C31 C 0.2296(2) 0.6053(2) 0.64031(16) 0.0379(8) Uani 1 1 d . . .
C32 C 0.2310(2) 0.4755(2) 0.66936(16) 0.0411(8) Uani 1 1 d . . .
C33 C 0.3112(2) 0.46473(19) 0.62408(15) 0.0329(7) Uani 1 1 d . . .
C34 C 0.3425(2) 0.39557(19) 0.61224(17) 0.0370(8) Uani 1 1 d . . .
H34 H 0.3141 0.3557 0.6337 0.044 Uiso 1 1 calc R . .
C35 C 0.4157(2) 0.38442(17) 0.56876(16) 0.0326(7) Uani 1 1 d . . .
H35 H 0.4346 0.3364 0.5596 0.039 Uiso 1 1 calc R . .
C36 C 0.4625(2) 0.44126(16) 0.53812(14) 0.0252(6) Uani 1 1 d . . .
C37 C 0.4271(2) 0.51247(15) 0.54669(14) 0.0244(6) Uani 1 1 d . . .
C38 C 0.3512(2) 0.52322(17) 0.58997(14) 0.0280(6) Uani 1 1 d . . .
C39 C 0.1200(3) 0.5589(3) 0.72426(18) 0.0676(14) Uani 1 1 d . . .
C40 C 0.0217(2) 0.5488(2) 0.68854(18) 0.0473(9) Uani 1 1 d . C .
H40A H 0.0145 0.4983 0.6718 0.057 Uiso 1 1 calc R . .
H40B H 0.0126 0.5806 0.6462 0.057 Uiso 1 1 calc R . .
C41 C -0.0567(3) 0.5650(3) 0.7352(2) 0.0563(11) Uani 1 1 d . . .
H41A H -0.1062 0.5952 0.7073 0.068 Uiso 1 1 calc R A 1
H41B H -0.0885 0.5187 0.7448 0.068 Uiso 1 1 calc R A 1
C43 C 0.0657(3) 0.5738(2) 0.84252(18) 0.0504(10) Uani 1 1 d . . .
H43A H 0.0598 0.5220 0.8540 0.060 Uiso 1 1 calc R B 1
H43B H 0.0824 0.6005 0.8876 0.060 Uiso 1 1 calc R B 1
C42A C -0.0297(7) 0.6014(7) 0.8047(5) 0.045(3) Uani 0.390(11) 1 d P C 1
H42A H -0.0819 0.5935 0.8355 0.054 Uiso 0.390(11) 1 calc PR C 1
H42B H -0.0244 0.6539 0.7967 0.054 Uiso 0.390(11) 1 calc PR C 1
C44A C 0.1465(8) 0.5848(8) 0.7927(6) 0.037(3) Uani 0.390(11) 1 d P C 1
H44A H 0.1615 0.6369 0.7902 0.044 Uiso 0.390(11) 1 calc PR C 1
H44B H 0.2064 0.5598 0.8134 0.044 Uiso 0.390(11) 1 calc PR C 1
C42B C -0.0347(5) 0.5440(5) 0.8091(3) 0.054(2) Uani 0.610(11) 1 d P C 2
H42C H -0.0344 0.4908 0.8126 0.065 Uiso 0.610(11) 1 calc PR C 2
H42D H -0.0863 0.5624 0.8365 0.065 Uiso 0.610(11) 1 calc PR C 2
C44B C 0.1450(5) 0.5434(6) 0.7978(4) 0.0405(18) Uani 0.610(11) 1 d P C 2
H44C H 0.2087 0.5655 0.8144 0.049 Uiso 0.610(11) 1 calc PR C 2
H44D H 0.1508 0.4906 0.8047 0.049 Uiso 0.610(11) 1 calc PR C 2
C51 C 0.0516(3) 0.9384(2) -0.01278(19) 0.0501(9) Uani 1 1 d . . .
H51 H 0.0875 0.8962 -0.0212 0.060 Uiso 1 1 calc R . .
C52 C 0.0991(3) 1.0005(2) 0.01203(19) 0.0478(9) Uani 1 1 d . . .
H52 H 0.1681 1.0009 0.0202 0.057 Uiso 1 1 calc R . .
C53 C 0.0479(3) 1.0616(2) 0.02511(19) 0.0482(9) Uani 1 1 d . . .
H53 H 0.0814 1.1039 0.0427 0.058 Uiso 1 1 calc R . .
C61 C 0.2404(5) 0.4879(3) 0.0657(3) 0.0933(17) Uani 1 1 d . . .
H61 H 0.2501 0.4373 0.0622 0.112 Uiso 1 1 calc R . .
C62 C 0.1507(4) 0.5160(3) 0.0487(3) 0.0898(17) Uani 1 1 d . . .
H62 H 0.0987 0.4850 0.0314 0.108 Uiso 1 1 calc R . .
C63 C 0.1333(5) 0.5862(4) 0.0556(3) 0.0957(18) Uani 1 1 d . . .
H63 H 0.0690 0.6041 0.0450 0.115 Uiso 1 1 calc R . .
C64 C 0.2052(7) 0.6315(3) 0.0770(3) 0.102(2) Uani 1 1 d . . .
H64 H 0.1916 0.6813 0.0824 0.122 Uiso 1 1 calc R . .
C65 C 0.3010(7) 0.6064(6) 0.0916(3) 0.132(4) Uani 1 1 d . . .
H65 H 0.3536 0.6387 0.1038 0.159 Uiso 1 1 calc R . .
C66 C 0.3162(4) 0.5312(5) 0.0875(3) 0.115(3) Uani 1 1 d . . .
H66 H 0.3792 0.5114 0.1000 0.138 Uiso 1 1 calc R . .
C71 C 0.7899(3) 0.8138(3) 0.5599(3) 0.0739(14) Uani 1 1 d . . .
H71 H 0.7297 0.8307 0.5365 0.089 Uiso 1 1 calc R . .
C72 C 0.8167(5) 0.7456(3) 0.5505(3) 0.099(2) Uani 1 1 d . . .
H72 H 0.7758 0.7139 0.5211 0.119 Uiso 1 1 calc R . .
C73 C 0.9064(6) 0.7216(3) 0.5848(3) 0.102(2) Uani 1 1 d . . .
H73 H 0.9274 0.6736 0.5779 0.122 Uiso 1 1 calc R . .
C74 C 0.9629(4) 0.7672(3) 0.6278(3) 0.0786(15) Uani 1 1 d . . .
H74 H 1.0235 0.7518 0.6515 0.094 Uiso 1 1 calc R . .
C75 C 0.9306(5) 0.8354(3) 0.6359(3) 0.098(2) Uani 1 1 d . . .
H75 H 0.9684 0.8679 0.6665 0.118 Uiso 1 1 calc R . .
C76 C 0.8449(5) 0.8577(3) 0.6008(3) 0.0970(19) Uani 1 1 d . . .
H76 H 0.8245 0.9062 0.6061 0.116 Uiso 1 1 calc R . .

loop_
_atom_site_aniso_label
_atom_site_aniso_U_11
_atom_site_aniso_U_22
_atom_site_aniso_U_33
_atom_site_aniso_U_23
_atom_site_aniso_U_13
_atom_site_aniso_U_12
Pd 0.02365(13) 0.02521(13) 0.03153(12) -0.00231(9) -0.00484(9) 0.00199(10)
Br 0.0372(2) 0.03673(19) 0.04146(18) -0.00719(14) -0.01109(14) -0.00141(15)
P1 0.0266(4) 0.0294(4) 0.0348(4) 0.0015(3) -0.0042(3) 0.0013(3)
P2 0.0276(4) 0.0290(4) 0.0338(4) -0.0032(3) -0.0040(3) -0.0017(3)
O1 0.0264(13) 0.0582(17) 0.0579(15) -0.0268(13) 0.0060(10) 0.0067(12)
O2 0.0359(14) 0.0745(19) 0.0466(14) 0.0011(13) 0.0181(11) -0.0107(13)
N 0.0217(14) 0.071(2) 0.0307(14) -0.0099(14) 0.0046(11) 0.0100(14)
C1 0.0298(18) 0.048(2) 0.0314(16) 0.0050(14) -0.0082(13) -0.0062(15)
C2 0.0359(19) 0.048(2) 0.0365(17) -0.0016(15) -0.0051(14) -0.0077(16)
C3 0.0315(18) 0.0276(16) 0.0392(17) 0.0069(13) 0.0019(13) 0.0026(13)
C4 0.0332(19) 0.0388(19) 0.0406(18) 0.0043(14) -0.0002(14) 0.0026(15)
C5 0.0284(19) 0.050(2) 0.057(2) 0.0086(17) 0.0004(16) -0.0008(16)
C6 0.038(2) 0.037(2) 0.062(2) 0.0106(17) 0.0154(18) 0.0054(16)
C7 0.049(2) 0.0310(18) 0.0467(19) 0.0036(15) 0.0143(16) 0.0012(17)
C8 0.039(2) 0.0291(17) 0.0451(18) 0.0013(14) -0.0005(15) -0.0049(15)
C9 0.0262(17) 0.0292(17) 0.0437(18) 0.0033(14) -0.0073(13) 0.0043(13)
C10 0.039(2) 0.0378(19) 0.0380(17) 0.0034(14) -0.0036(14) -0.0032(15)
C11 0.042(2) 0.0351(19) 0.051(2) 0.0130(16) -0.0130(16) -0.0011(16)
C12 0.045(2) 0.0323(19) 0.059(2) 0.0003(16) -0.0091(17) 0.0037(16)
C13 0.067(3) 0.038(2) 0.049(2) -0.0028(16) 0.0050(18) 0.0131(19)
C14 0.048(2) 0.0344(19) 0.0410(18) 0.0058(14) 0.0034(15) 0.0099(16)
C15 0.0259(17) 0.0327(17) 0.0431(17) 0.0059(14) -0.0034(13) -0.0005(14)
C16 0.0335(19) 0.0352(19) 0.0489(19) 0.0000(15) -0.0038(15) 0.0035(15)
C17 0.038(2) 0.045(2) 0.066(2) 0.0051(18) 0.0091(18) 0.0090(18)
C18 0.028(2) 0.049(2) 0.077(3) 0.019(2) -0.0004(18) 0.0064(17)
C19 0.028(2) 0.046(2) 0.073(3) 0.015(2) -0.0140(17) -0.0069(17)
C20 0.0345(19) 0.0362(19) 0.0507(19) 0.0000(15) -0.0055(15) -0.0060(15)
C21 0.0299(18) 0.0314(17) 0.0421(17) -0.0087(14) -0.0047(14) -0.0010(14)
C22 0.048(2) 0.0338(18) 0.0388(17) -0.0067(14) -0.0038(15) 0.0010(16)
C23 0.052(2) 0.037(2) 0.050(2) -0.0018(16) -0.0105(17) -0.0029(17)
C24 0.053(3) 0.035(2) 0.085(3) -0.019(2) -0.003(2) 0.0018(19)
C25 0.069(3) 0.047(3) 0.097(3) -0.035(2) 0.035(3) -0.010(2)
C26 0.063(3) 0.048(2) 0.073(3) -0.021(2) 0.025(2) -0.013(2)
C27 0.0205(15) 0.0284(16) 0.0254(13) -0.0014(11) -0.0028(11) 0.0031(12)
C28 0.0204(15) 0.0289(16) 0.0326(15) -0.0038(12) -0.0021(12) -0.0002(12)
C29 0.0268(16) 0.0306(16) 0.0338(16) -0.0090(13) -0.0040(12) 0.0059(13)
C30 0.0211(16) 0.0449(19) 0.0273(15) -0.0102(13) -0.0016(12) 0.0045(14)
C31 0.0206(16) 0.061(2) 0.0310(16) -0.0142(16) -0.0007(12) 0.0022(16)
C32 0.0234(17) 0.070(3) 0.0299(16) 0.0011(16) 0.0031(13) -0.0074(17)
C33 0.0205(16) 0.049(2) 0.0289(15) 0.0044(14) 0.0012(12) 0.0040(14)
C34 0.0274(17) 0.044(2) 0.0404(18) 0.0138(14) 0.0058(14) -0.0014(15)
C35 0.0277(17) 0.0326(17) 0.0370(16) 0.0053(13) 0.0020(13) 0.0077(14)
C36 0.0199(15) 0.0303(16) 0.0245(13) 0.0033(11) -0.0014(11) 0.0015(12)
C37 0.0193(15) 0.0277(15) 0.0252(13) -0.0001(11) -0.0012(11) 0.0028(12)
C38 0.0205(15) 0.0376(18) 0.0256(14) -0.0013(12) 0.0016(11) 0.0039(13)
C39 0.0255(19) 0.146(5) 0.0332(18) -0.022(2) 0.0099(15) 0.010(2)
C40 0.0268(19) 0.076(3) 0.0394(18) -0.0042(18) 0.0036(14) 0.0009(18)
C41 0.029(2) 0.088(3) 0.054(2) -0.004(2) 0.0122(16) 0.003(2)
C43 0.055(2) 0.067(3) 0.0327(17) -0.0061(17) 0.0162(16) 0.003(2)
C42A 0.039(6) 0.054(8) 0.047(5) -0.012(5) 0.022(4) 0.000(5)
C44A 0.023(5) 0.048(7) 0.040(5) -0.004(6) 0.002(4) -0.002(5)
C42B 0.050(4) 0.057(6) 0.061(4) 0.007(3) 0.032(3) 0.008(4)
C44B 0.032(3) 0.056(5) 0.035(3) 0.000(4) 0.007(2) -0.005(4)
C51 0.048(2) 0.049(2) 0.052(2) -0.0040(18) 0.0027(17) 0.0075(19)
C52 0.041(2) 0.059(2) 0.0435(19) -0.0026(17) 0.0015(16) 0.0042(19)
C53 0.048(2) 0.049(2) 0.047(2) -0.0018(17) 0.0015(17) -0.0018(18)
C61 0.084(4) 0.088(4) 0.105(4) 0.006(3) 0.000(3) 0.010(3)
C62 0.071(4) 0.083(4) 0.113(4) 0.018(3) -0.002(3) -0.020(3)
C63 0.103(5) 0.086(4) 0.094(4) 0.017(3) -0.006(3) 0.009(4)
C64 0.167(7) 0.076(4) 0.060(3) 0.008(3) 0.005(4) -0.039(5)
C65 0.144(7) 0.212(9) 0.049(3) -0.054(4) 0.045(4) -0.130(7)
C66 0.046(3) 0.231(9) 0.070(3) -0.052(5) 0.008(2) 0.000(5)
C71 0.046(3) 0.092(4) 0.082(3) 0.018(3) 0.004(2) -0.007(3)
C72 0.157(6) 0.072(4) 0.059(3) 0.008(3) -0.030(3) -0.056(4)
C73 0.193(8) 0.047(3) 0.063(3) 0.003(2) 0.007(4) 0.029(4)
C74 0.060(3) 0.088(4) 0.085(3) 0.028(3) -0.002(3) 0.012(3)
C75 0.115(5) 0.063(3) 0.102(4) 0.006(3) -0.049(4) -0.017(3)
C76 0.108(5) 0.072(4) 0.102(4) -0.019(3) -0.027(4) 0.025(3)

loop_
_atom_type_symbol
_atom_type_description
_atom_type_scat_dispersion_real
_atom_type_scat_dispersion_imag
_atom_type_scat_source
C C 0.0033 0.0016 'International Tables Vol C Tables 4.2.6.8 and 6.1.1.4'
H H 0.0000 0.0000 'International Tables Vol C Tables 4.2.6.8 and 6.1.1.4'
N N 0.0061 0.0033 'International Tables Vol C Tables 4.2.6.8 and 6.1.1.4'
O O 0.0106 0.0060 'International Tables Vol C Tables 4.2.6.8 and 6.1.1.4'
P P 0.1023 0.0942 'International Tables Vol C Tables 4.2.6.8 and 6.1.1.4'
Br Br -0.2901 2.4595 'International Tables Vol C Tables 4.2.6.8 and 6.1.1.4'
Pd Pd -0.9988 1.0072 'International Tables Vol C Tables 4.2.6.8 and 6.1.1.4'

loop_
_geom_angle_atom_site_label_1
_geom_angle_atom_site_label_2
_geom_angle_atom_site_label_3
_geom_angle
_geom_angle_site_symmetry_1
_geom_angle_site_symmetry_3
_geom_angle_publ_flag
C28 Pd P2 89.60(8) . . ?
C28 Pd P1 171.90(8) . . ?
P2 Pd P1 85.08(3) . . ?
C28 Pd Br 87.73(8) . . ?
P2 Pd Br 172.62(3) . . ?
P1 Pd Br 98.27(3) . . ?
C9 P1 C3 104.78(15) . . ?
C9 P1 C1 104.21(15) . . ?
C3 P1 C1 105.87(16) . . ?
C9 P1 Pd 125.10(11) . . ?
C3 P1 Pd 108.20(10) . . ?
C1 P1 Pd 107.27(11) . . ?
C21 P2 C15 103.44(15) . . ?
C21 P2 C2 105.57(16) . . ?
C15 P2 C2 104.98(16) . . ?
C21 P2 Pd 121.98(11) . . ?
C15 P2 Pd 110.75(11) . . ?
C2 P2 Pd 108.78(11) . . ?
C31 N C32 123.8(3) . . ?
C31 N C39 117.7(3) . . ?
C32 N C39 118.2(3) . . ?
C2 C1 P1 110.0(2) . . ?
C2 C1 H1A 109.7 . . ?
P1 C1 H1A 109.7 . . ?
C2 C1 H1B 109.7 . . ?
P1 C1 H1B 109.7 . . ?
H1A C1 H1B 108.2 . . ?
C1 C2 P2 108.6(2) . . ?
C1 C2 H2A 110.0 . . ?
P2 C2 H2A 110.0 . . ?
C1 C2 H2B 110.0 . . ?
P2 C2 H2B 110.0 . . ?
H2A C2 H2B 108.3 . . ?
C4 C3 C8 118.7(3) . . ?
C4 C3 P1 117.3(3) . . ?
C8 C3 P1 123.9(3) . . ?
C5 C4 C3 120.6(3) . . ?
C5 C4 H4 119.7 . . ?
C3 C4 H4 119.7 . . ?
C4 C5 C6 120.4(3) . . ?
C4 C5 H5 119.8 . . ?
C6 C5 H5 119.8 . . ?
C7 C6 C5 119.4(3) . . ?
C7 C6 H6 120.3 . . ?
C5 C6 H6 120.3 . . ?
C6 C7 C8 120.8(3) . . ?
C6 C7 H7 119.6 . . ?
C8 C7 H7 119.6 . . ?
C7 C8 C3 120.0(3) . . ?
C7 C8 H8 120.0 . . ?
C3 C8 H8 120.0 . . ?
C14 C9 C10 119.4(3) . . ?
C14 C9 P1 120.4(2) . . ?
C10 C9 P1 120.2(3) . . ?
C11 C10 C9 120.1(3) . . ?
C11 C10 H10 120.0 . . ?
C9 C10 H10 120.0 . . ?
C12 C11 C10 120.5(3) . . ?
C12 C11 H11 119.8 . . ?
C10 C11 H11 119.8 . . ?
C13 C12 C11 119.7(3) . . ?
C13 C12 H12 120.1 . . ?
C11 C12 H12 120.1 . . ?
C12 C13 C14 120.8(3) . . ?
C12 C13 H13 119.6 . . ?
C14 C13 H13 119.6 . . ?
C9 C14 C13 119.5(3) . . ?
C9 C14 H14 120.3 . . ?
C13 C14 H14 120.3 . . ?
C16 C15 C20 119.3(3) . . ?
C16 C15 P2 120.3(2) . . ?
C20 C15 P2 120.4(3) . . ?
C15 C16 C17 120.0(3) . . ?
C15 C16 H16 120.0 . . ?
C17 C16 H16 120.0 . . ?
C18 C17 C16 119.5(4) . . ?
C18 C17 H17 120.2 . . ?
C16 C17 H17 120.2 . . ?
C19 C18 C17 120.9(4) . . ?
C19 C18 H18 119.5 . . ?
C17 C18 H18 119.5 . . ?
C18 C19 C20 119.8(3) . . ?
C18 C19 H19 120.1 . . ?
C20 C19 H19 120.1 . . ?
C19 C20 C15 120.4(4) . . ?
C19 C20 H20 119.8 . . ?
C15 C20 H20 119.8 . . ?
C22 C21 C26 118.8(3) . . ?
C22 C21 P2 117.6(2) . . ?
C26 C21 P2 123.6(3) . . ?
C21 C22 C23 120.7(3) . . ?
C21 C22 H22 119.7 . . ?
C23 C22 H22 119.7 . . ?
C24 C23 C22 119.4(4) . . ?
C24 C23 H23 120.3 . . ?
C22 C23 H23 120.3 . . ?
C23 C24 C25 120.7(4) . . ?
C23 C24 H24 119.6 . . ?
C25 C24 H24 119.6 . . ?
C24 C25 C26 120.2(4) . . ?
C24 C25 H25 119.9 . . ?
C26 C25 H25 119.9 . . ?
C25 C26 C21 120.2(4) . . ?
C25 C26 H26 119.9 . . ?
C21 C26 H26 119.9 . . ?
C28 C27 C37 119.5(3) . . ?
C28 C27 C36 122.8(3) . 3_666 ?
C37 C27 C36 117.5(3) . 3_666 ?
C29 C28 C27 118.7(3) . . ?
C29 C28 Pd 116.1(2) . . ?
C27 C28 Pd 125.0(2) . . ?
C30 C29 C28 122.4(3) . . ?
C30 C29 H29 118.8 . . ?
C28 C29 H29 118.8 . . ?
C29 C30 C38 119.6(3) . . ?
C29 C30 C31 119.3(3) . . ?
C38 C30 C31 121.0(3) . . ?
O1 C31 N 121.2(3) . . ?
O1 C31 C30 121.5(3) . . ?
N C31 C30 117.3(3) . . ?
O2 C32 N 121.6(3) . . ?
O2 C32 C33 121.1(4) . . ?
N C32 C33 117.2(3) . . ?
C34 C33 C38 119.6(3) . . ?
C34 C33 C32 119.1(3) . . ?
C38 C33 C32 121.2(3) . . ?
C33 C34 C35 119.8(3) . . ?
C33 C34 H34 120.1 . . ?
C35 C34 H34 120.1 . . ?
C34 C35 C36 122.5(3) . . ?
C34 C35 H35 118.8 . . ?
C36 C35 H35 118.8 . . ?
C35 C36 C37 118.0(3) . . ?
C35 C36 C27 121.3(3) . 3_666 ?
C37 C36 C27 120.5(3) . 3_666 ?
C38 C37 C36 118.9(3) . . ?
C38 C37 C27 119.1(3) . . ?
C36 C37 C27 121.6(3) . . ?
C33 C38 C30 119.0(3) . . ?
C33 C38 C37 120.9(3) . . ?
C30 C38 C37 119.9(3) . . ?
C44A C39 C44B 31.9(4) . . ?
C44A C39 C40 127.4(5) . . ?
C44B C39 C40 122.4(4) . . ?
C44A C39 N 117.9(5) . . ?
C44B C39 N 115.5(4) . . ?
C40 C39 N 114.4(3) . . ?
C39 C40 C41 113.6(3) . . ?
C39 C40 H40A 108.9 . . ?
C41 C40 H40A 108.9 . . ?
C39 C40 H40B 108.9 . . ?
C41 C40 H40B 108.9 . . ?
H40A C40 H40B 107.7 . . ?
C42B C41 C42A 42.7(5) . . ?
C42B C41 C40 115.3(4) . . ?
C42A C41 C40 118.9(5) . . ?
C42B C41 H41A 136.2 . . ?
C42A C41 H41A 107.6 . . ?
C40 C41 H41A 107.6 . . ?
C42B C41 H41B 68.8 . . ?
C42A C41 H41B 107.6 . . ?
C40 C41 H41B 107.6 . . ?
H41A C41 H41B 107.0 . . ?
C42A C43 C44A 108.5(6) . . ?
C42A C43 C42B 40.6(4) . . ?
C44A C43 C42B 118.1(5) . . ?
C42A C43 C44B 119.5(5) . . ?
C44A C43 C44B 28.7(4) . . ?
C42B C43 C44B 107.6(5) . . ?
C42A C43 H43A 110.0 . . ?
C44A C43 H43A 110.0 . . ?
C42B C43 H43A 69.8 . . ?
C44B C43 H43A 81.3 . . ?
C42A C43 H43B 110.0 . . ?
C44A C43 H43B 110.0 . . ?
C42B C43 H43B 129.4 . . ?
C44B C43 H43B 122.4 . . ?
H43A C43 H43B 108.4 . . ?
C41 C42A C43 112.4(7) . . ?
C41 C42A H42A 109.1 . . ?
C43 C42A H42A 109.1 . . ?
C41 C42A H42B 109.1 . . ?
C43 C42A H42B 109.1 . . ?
H42A C42A H42B 107.9 . . ?
C39 C44A C43 112.8(7) . . ?
C39 C44A H44A 109.0 . . ?
C43 C44A H44A 109.0 . . ?
C39 C44A H44B 109.0 . . ?
C43 C44A H44B 109.0 . . ?
H44A C44A H44B 107.8 . . ?
C41 C42B C43 112.0(5) . . ?
C41 C42B H42C 109.2 . . ?
C43 C42B H42C 109.2 . . ?
C41 C42B H42D 109.2 . . ?
C43 C42B H42D 109.2 . . ?
H42C C42B H42D 107.9 . . ?
C39 C44B C43 110.4(5) . . ?
C39 C44B H44C 109.6 . . ?
C43 C44B H44C 109.6 . . ?
C39 C44B H44D 109.6 . . ?
C43 C44B H44D 109.6 . . ?
H44C C44B H44D 108.1 . . ?
C53 C51 C52 119.2(4) 3_575 . ?
C53 C51 H51 120.4 3_575 . ?
C52 C51 H51 120.4 . . ?
C53 C52 C51 120.9(4) . . ?
C53 C52 H52 119.5 . . ?
C51 C52 H52 119.5 . . ?
C51 C53 C52 119.8(4) 3_575 . ?
C51 C53 H53 120.1 3_575 . ?
C52 C53 H53 120.1 . . ?
C66 C61 C62 120.3(6) . . ?
C66 C61 H61 119.9 . . ?
C62 C61 H61 119.9 . . ?
C63 C62 C61 121.7(6) . . ?
C63 C62 H62 119.2 . . ?
C61 C62 H62 119.2 . . ?
C64 C63 C62 120.7(7) . . ?
C64 C63 H63 119.7 . . ?
C62 C63 H63 119.7 . . ?
C63 C64 C65 120.5(7) . . ?
C63 C64 H64 119.7 . . ?
C65 C64 H64 119.7 . . ?
C64 C65 C66 117.4(5) . . ?
C64 C65 H65 121.3 . . ?
C66 C65 H65 121.3 . . ?
C61 C66 C65 119.3(6) . . ?
C61 C66 H66 120.3 . . ?
C65 C66 H66 120.3 . . ?
C76 C71 C72 121.2(5) . . ?
C76 C71 H71 119.4 . . ?
C72 C71 H71 119.4 . . ?
C71 C72 C73 118.8(5) . . ?
C71 C72 H72 120.6 . . ?
C73 C72 H72 120.6 . . ?
C74 C73 C72 119.8(5) . . ?
C74 C73 H73 120.1 . . ?
C72 C73 H73 120.1 . . ?
C73 C74 C75 118.3(5) . . ?
C73 C74 H74 120.8 . . ?
C75 C74 H74 120.8 . . ?
C76 C75 C74 120.7(5) . . ?
C76 C75 H75 119.7 . . ?
C74 C75 H75 119.7 . . ?
C71 C76 C75 121.2(5) . . ?
C71 C76 H76 119.4 . . ?
C75 C76 H76 119.4 . . ?

loop_
_geom_bond_atom_site_label_1
_geom_bond_atom_site_label_2
_geom_bond_distance
_geom_bond_site_symmetry_2
_geom_bond_publ_flag
Pd C28 2.053(3) . ?
Pd P2 2.2509(10) . ?
Pd P1 2.3355(9) . ?
Pd Br 2.4980(7) . ?
P1 C9 1.817(3) . ?
P1 C3 1.826(3) . ?
P1 C1 1.846(3) . ?
P2 C21 1.819(3) . ?
P2 C15 1.829(3) . ?
P2 C2 1.840(3) . ?
O1 C31 1.218(4) . ?
O2 C32 1.212(4) . ?
N C31 1.393(5) . ?
N C32 1.404(5) . ?
N C39 1.496(4) . ?
C1 C2 1.529(5) . ?
C1 H1A 0.9900 . ?
C1 H1B 0.9900 . ?
C2 H2A 0.9900 . ?
C2 H2B 0.9900 . ?
C3 C4 1.392(5) . ?
C3 C8 1.402(5) . ?
C4 C5 1.384(5) . ?
C4 H4 0.9500 . ?
C5 C6 1.395(5) . ?
C5 H5 0.9500 . ?
C6 C7 1.372(5) . ?
C6 H6 0.9500 . ?
C7 C8 1.396(5) . ?
C7 H7 0.9500 . ?
C8 H8 0.9500 . ?
C9 C14 1.387(5) . ?
C9 C10 1.398(4) . ?
C10 C11 1.386(5) . ?
C10 H10 0.9500 . ?
C11 C12 1.381(5) . ?
C11 H11 0.9500 . ?
C12 C13 1.370(5) . ?
C12 H12 0.9500 . ?
C13 C14 1.401(5) . ?
C13 H13 0.9500 . ?
C14 H14 0.9500 . ?
C15 C16 1.385(5) . ?
C15 C20 1.396(4) . ?
C16 C17 1.394(5) . ?
C16 H16 0.9500 . ?
C17 C18 1.381(6) . ?
C17 H17 0.9500 . ?
C18 C19 1.370(6) . ?
C18 H18 0.9500 . ?
C19 C20 1.378(5) . ?
C19 H19 0.9500 . ?
C20 H20 0.9500 . ?
C21 C22 1.372(5) . ?
C21 C26 1.387(5) . ?
C22 C23 1.401(5) . ?
C22 H22 0.9500 . ?
C23 C24 1.357(6) . ?
C23 H23 0.9500 . ?
C24 C25 1.364(6) . ?
C24 H24 0.9500 . ?
C25 C26 1.383(6) . ?
C25 H25 0.9500 . ?
C26 H26 0.9500 . ?
C27 C28 1.414(4) . ?
C27 C37 1.439(4) . ?
C27 C36 1.476(4) 3_666 ?
C28 C29 1.404(4) . ?
C29 C30 1.377(5) . ?
C29 H29 0.9500 . ?
C30 C38 1.415(4) . ?
C30 C31 1.497(4) . ?
C32 C33 1.492(4) . ?
C33 C34 1.380(5) . ?
C33 C38 1.408(4) . ?
C34 C35 1.392(4) . ?
C34 H34 0.9500 . ?
C35 C36 1.397(4) . ?
C35 H35 0.9500 . ?
C36 C37 1.424(4) . ?
C36 C27 1.476(4) 3_666 ?
C37 C38 1.418(4) . ?
C39 C44A 1.389(11) . ?
C39 C44B 1.423(8) . ?
C39 C40 1.460(5) . ?
C40 C41 1.505(5) . ?
C40 H40A 0.9900 . ?
C40 H40B 0.9900 . ?
C41 C42B 1.449(8) . ?
C41 C42A 1.486(10) . ?
C41 H41A 0.9900 . ?
C41 H41B 0.9900 . ?
C43 C42A 1.516(11) . ?
C43 C44A 1.557(12) . ?
C43 C42B 1.559(8) . ?
C43 C44B 1.566(8) . ?
C43 H43A 0.9900 . ?
C43 H43B 0.9900 . ?
C42A H42A 0.9900 . ?
C42A H42B 0.9900 . ?
C44A H44A 0.9900 . ?
C44A H44B 0.9900 . ?
C42B H42C 0.9900 . ?
C42B H42D 0.9900 . ?
C44B H44C 0.9900 . ?
C44B H44D 0.9900 . ?
C51 C53 1.371(5) 3_575 ?
C51 C52 1.380(5) . ?
C51 H51 0.9500 . ?
C52 C53 1.375(5) . ?
C52 H52 0.9500 . ?
C53 C51 1.371(5) 3_575 ?
C53 H53 0.9500 . ?
C61 C66 1.348(9) . ?
C61 C62 1.352(8) . ?
C61 H61 0.9500 . ?
C62 C63 1.333(8) . ?
C62 H62 0.9500 . ?
C63 C64 1.329(9) . ?
C63 H63 0.9500 . ?
C64 C65 1.403(11) . ?
C64 H64 0.9500 . ?
C65 C66 1.413(11) . ?
C65 H65 0.9500 . ?
C66 H66 0.9500 . ?
C71 C76 1.306(7) . ?
C71 C72 1.336(8) . ?
C71 H71 0.9500 . ?
C72 C73 1.406(9) . ?
C72 H72 0.9500 . ?
C73 C74 1.357(8) . ?
C73 H73 0.9500 . ?
C74 C75 1.355(8) . ?
C74 H74 0.9500 . ?
C75 C76 1.356(8) . ?
C75 H75 0.9500 . ?
C76 H76 0.9500 . ?

loop_
_geom_torsion_atom_site_label_1
_geom_torsion_atom_site_label_2
_geom_torsion_atom_site_label_3
_geom_torsion_atom_site_label_4
_geom_torsion
_geom_torsion_site_symmetry_1
_geom_torsion_site_symmetry_2
_geom_torsion_site_symmetry_3
_geom_torsion_site_symmetry_4
_geom_torsion_publ_flag
C28 Pd P1 C9 178.0(6) . . . . ?
P2 Pd P1 C9 128.86(13) . . . . ?
Br Pd P1 C9 -44.52(13) . . . . ?
C28 Pd P1 C3 -58.0(6) . . . . ?
P2 Pd P1 C3 -107.13(11) . . . . ?
Br Pd P1 C3 79.49(11) . . . . ?
C28 Pd P1 C1 55.9(6) . . . . ?
P2 Pd P1 C1 6.68(13) . . . . ?
Br Pd P1 C1 -166.70(12) . . . . ?
C28 Pd P2 C21 -33.99(16) . . . . ?
P1 Pd P2 C21 139.88(14) . . . . ?
Br Pd P2 C21 -102.8(2) . . . . ?
C28 Pd P2 C15 87.99(14) . . . . ?
P1 Pd P2 C15 -98.14(11) . . . . ?
Br Pd P2 C15 19.2(2) . . . . ?
C28 Pd P2 C2 -157.12(15) . . . . ?
P1 Pd P2 C2 16.75(13) . . . . ?
Br Pd P2 C2 134.1(2) . . . . ?
C9 P1 C1 C2 -168.8(2) . . . . ?
C3 P1 C1 C2 81.0(3) . . . . ?
Pd P1 C1 C2 -34.4(3) . . . . ?
P1 C1 C2 P2 48.9(3) . . . . ?
C21 P2 C2 C1 -175.1(2) . . . . ?
C15 P2 C2 C1 75.9(3) . . . . ?
Pd P2 C2 C1 -42.6(3) . . . . ?
C9 P1 C3 C4 67.5(3) . . . . ?
C1 P1 C3 C4 177.3(2) . . . . ?
Pd P1 C3 C4 -67.9(3) . . . . ?
C9 P1 C3 C8 -114.4(3) . . . . ?
C1 P1 C3 C8 -4.6(3) . . . . ?
Pd P1 C3 C8 110.1(3) . . . . ?
C8 C3 C4 C5 1.1(5) . . . . ?
P1 C3 C4 C5 179.2(3) . . . . ?
C3 C4 C5 C6 -1.9(5) . . . . ?
C4 C5 C6 C7 1.3(5) . . . . ?
C5 C6 C7 C8 0.2(5) . . . . ?
C6 C7 C8 C3 -1.0(5) . . . . ?
C4 C3 C8 C7 0.4(5) . . . . ?
P1 C3 C8 C7 -177.7(2) . . . . ?
C3 P1 C9 C14 -123.9(3) . . . . ?
C1 P1 C9 C14 125.1(3) . . . . ?
Pd P1 C9 C14 1.6(3) . . . . ?
C3 P1 C9 C10 57.3(3) . . . . ?
C1 P1 C9 C10 -53.8(3) . . . . ?
Pd P1 C9 C10 -177.3(2) . . . . ?
C14 C9 C10 C11 0.8(5) . . . . ?
P1 C9 C10 C11 179.7(3) . . . . ?
C9 C10 C11 C12 -0.1(5) . . . . ?
C10 C11 C12 C13 -0.5(6) . . . . ?
C11 C12 C13 C14 0.4(6) . . . . ?
C10 C9 C14 C13 -0.9(5) . . . . ?
P1 C9 C14 C13 -179.8(3) . . . . ?
C12 C13 C14 C9 0.3(6) . . . . ?
C21 P2 C15 C16 132.1(3) . . . . ?
C2 P2 C15 C16 -117.4(3) . . . . ?
Pd P2 C15 C16 -0.2(3) . . . . ?
C21 P2 C15 C20 -46.0(3) . . . . ?
C2 P2 C15 C20 64.5(3) . . . . ?
Pd P2 C15 C20 -178.3(2) . . . . ?
C20 C15 C16 C17 1.2(5) . . . . ?
P2 C15 C16 C17 -176.9(3) . . . . ?
C15 C16 C17 C18 -0.7(5) . . . . ?
C16 C17 C18 C19 -0.6(6) . . . . ?
C17 C18 C19 C20 1.5(6) . . . . ?
C18 C19 C20 C15 -1.0(5) . . . . ?
C16 C15 C20 C19 -0.4(5) . . . . ?
P2 C15 C20 C19 177.8(3) . . . . ?
C15 P2 C21 C22 -53.5(3) . . . . ?
C2 P2 C21 C22 -163.5(3) . . . . ?
Pd P2 C21 C22 71.9(3) . . . . ?
C15 P2 C21 C26 129.7(3) . . . . ?
C2 P2 C21 C26 19.7(4) . . . . ?
Pd P2 C21 C26 -104.9(3) . . . . ?
C26 C21 C22 C23 2.4(5) . . . . ?
P2 C21 C22 C23 -174.6(3) . . . . ?
C21 C22 C23 C24 -0.9(5) . . . . ?
C22 C23 C24 C25 -2.1(6) . . . . ?
C23 C24 C25 C26 3.6(7) . . . . ?
C24 C25 C26 C21 -2.1(7) . . . . ?
C22 C21 C26 C25 -0.9(6) . . . . ?
P2 C21 C26 C25 175.9(4) . . . . ?
C37 C27 C28 C29 10.2(4) . . . . ?
C36 C27 C28 C29 -175.5(3) 3_666 . . . ?
C37 C27 C28 Pd -165.1(2) . . . . ?
C36 C27 C28 Pd 9.1(4) 3_666 . . . ?
P2 Pd C28 C29 -94.5(2) . . . . ?
P1 Pd C28 C29 -143.5(5) . . . . ?
Br Pd C28 C29 78.6(2) . . . . ?
P2 Pd C28 C27 80.9(2) . . . . ?
P1 Pd C28 C27 32.0(8) . . . . ?
Br Pd C28 C27 -105.9(2) . . . . ?
C27 C28 C29 C30 -7.7(4) . . . . ?
Pd C28 C29 C30 168.0(2) . . . . ?
C28 C29 C30 C38 0.1(4) . . . . ?
C28 C29 C30 C31 -174.9(3) . . . . ?
C32 N C31 O1 173.3(3) . . . . ?
C39 N C31 O1 -0.6(4) . . . . ?
C32 N C31 C30 -7.3(4) . . . . ?
C39 N C31 C30 178.9(3) . . . . ?
C29 C30 C31 O1 -4.6(4) . . . . ?
C38 C30 C31 O1 -179.5(3) . . . . ?
C29 C30 C31 N 176.0(3) . . . . ?
C38 C30 C31 N 1.0(4) . . . . ?
C31 N C32 O2 -172.0(3) . . . . ?
C39 N C32 O2 1.9(5) . . . . ?
C31 N C32 C33 7.5(4) . . . . ?
C39 N C32 C33 -178.7(3) . . . . ?
O2 C32 C33 C34 1.9(5) . . . . ?
N C32 C33 C34 -177.6(3) . . . . ?
O2 C32 C33 C38 178.0(3) . . . . ?
N C32 C33 C38 -1.4(4) . . . . ?
C38 C33 C34 C35 2.3(5) . . . . ?
C32 C33 C34 C35 178.5(3) . . . . ?
C33 C34 C35 C36 2.6(5) . . . . ?
C34 C35 C36 C37 -6.0(4) . . . . ?
C34 C35 C36 C27 178.5(3) . . . 3_666 ?
C35 C36 C37 C38 4.6(4) . . . . ?
C27 C36 C37 C38 -179.9(2) 3_666 . . . ?
C35 C36 C37 C27 -168.3(3) . . . . ?
C27 C36 C37 C27 7.3(4) 3_666 . . . ?
C28 C27 C37 C38 -5.4(4) . . . . ?
C36 C27 C37 C38 -179.9(2) 3_666 . . . ?
C28 C27 C37 C36 167.5(3) . . . . ?
C36 C27 C37 C36 -7.1(4) 3_666 . . . ?
C34 C33 C38 C30 171.8(3) . . . . ?
C32 C33 C38 C30 -4.3(4) . . . . ?
C34 C33 C38 C37 -3.5(4) . . . . ?
C32 C33 C38 C37 -179.6(3) . . . . ?
C29 C30 C38 C33 -170.4(3) . . . . ?
C31 C30 C38 C33 4.5(4) . . . . ?
C29 C30 C38 C37 5.0(4) . . . . ?
C31 C30 C38 C37 179.9(3) . . . . ?
C36 C37 C38 C33 0.0(4) . . . . ?
C27 C37 C38 C33 173.0(3) . . . . ?
C36 C37 C38 C30 -175.3(3) . . . . ?
C27 C37 C38 C30 -2.3(4) . . . . ?
C31 N C39 C44A -84.3(8) . . . . ?
C32 N C39 C44A 101.5(9) . . . . ?
C31 N C39 C44B -120.0(6) . . . . ?
C32 N C39 C44B 65.8(7) . . . . ?
C31 N C39 C40 89.7(5) . . . . ?
C32 N C39 C40 -84.5(5) . . . . ?
C44A C39 C40 C41 -3.9(11) . . . . ?
C44B C39 C40 C41 34.7(8) . . . . ?
N C39 C40 C41 -177.2(4) . . . . ?
C39 C40 C41 C42B -36.8(7) . . . . ?
C39 C40 C41 C42A 11.3(8) . . . . ?
C42B C41 C42A C43 57.1(8) . . . . ?
C40 C41 C42A C43 -39.8(10) . . . . ?
C44A C43 C42A C41 57.5(11) . . . . ?
C42B C43 C42A C41 -54.3(7) . . . . ?
C44B C43 C42A C41 28.4(12) . . . . ?
C44B C39 C44A C43 -68.6(12) . . . . ?
C40 C39 C44A C43 24.1(15) . . . . ?
N C39 C44A C43 -162.8(6) . . . . ?
C42A C43 C44A C39 -49.5(13) . . . . ?
C42B C43 C44A C39 -6.2(14) . . . . ?
C44B C43 C44A C39 68.6(12) . . . . ?
C42A C41 C42B C43 -54.5(7) . . . . ?
C40 C41 C42B C43 51.6(7) . . . . ?
C42A C43 C42B C41 56.2(7) . . . . ?
C44A C43 C42B C41 -29.9(10) . . . . ?
C44B C43 C42B C41 -58.9(8) . . . . ?
C44A C39 C44B C43 65.6(11) . . . . ?
C40 C39 C44B C43 -44.4(9) . . . . ?
N C39 C44B C43 167.9(5) . . . . ?
C42A C43 C44B C39 10.5(11) . . . . ?
C44A C43 C44B C39 -63.5(11) . . . . ?
C42B C43 C44B C39 53.2(8) . . . . ?
C53 C51 C52 C53 0.7(6) 3_575 . . . ?
C51 C52 C53 C51 -0.7(6) . . . 3_575 ?
C66 C61 C62 C63 -2.7(10) . . . . ?
C61 C62 C63 C64 2.5(10) . . . . ?
C62 C63 C64 C65 1.1(9) . . . . ?
C63 C64 C65 C66 -4.3(9) . . . . ?
C62 C61 C66 C65 -0.8(9) . . . . ?
C64 C65 C66 C61 4.1(9) . . . . ?
C76 C71 C72 C73 -0.7(9) . . . . ?
C71 C72 C73 C74 1.4(9) . . . . ?
C72 C73 C74 C75 -0.3(9) . . . . ?
C73 C74 C75 C76 -1.3(10) . . . . ?
C72 C71 C76 C75 -0.9(10) . . . . ?
C74 C75 C76 C71 2.0(11) . . . . ?
